data_4328907
loop_
_publ_author_name
'Hua Lin'
'Long-Hua Li'
'Ling Chen'

_publ_section_title
;
 Diverse Closed Cavities in Condensed Rare Earth Metal-Chalcogenide
 Matrixes: Cs[Lu7Q11] and (ClCs6)[RE21Q34] (RE = Dy, Ho; Q = S, Se, Te)
;
_journal_name_full 'Inorganic Chemistry'
_journal_page_first 4588
_journal_page_last 4596
_journal_paper_doi 10.1021/ic202494w
_journal_volume 51
_journal_year 2012
_chemical_formula_moiety 'Cs Lu7 Se11'
_chemical_formula_sum 'Cs Lu7 Se11'
_chemical_formula_weight 2226.26
_chemical_name_systematic
; 
 ? 
;
_space_group_IT_number 64
_symmetry_cell_setting orthorhombic
_symmetry_space_group_name_Hall '-C 2ac 2'
_symmetry_space_group_name_H-M 'C m c a'
_atom_sites_solution_primary direct
_atom_sites_solution_secondary difmap
_audit_creation_method SHELXL-97
_cell_angle_alpha 90.00
_cell_angle_beta 90.00
_cell_angle_gamma 90.00
_cell_formula_units_Z 8
_cell_length_a 15.849(7)
_cell_length_b 13.858(6)
_cell_length_c 19.509(8)
_cell_measurement_reflns_used 5000
_cell_measurement_temperature 293(2)
_cell_measurement_theta_max 27.5417
_cell_measurement_theta_min 2.0878
_cell_volume 4285(3)
_computing_cell_refinement 'CrystalClear (Rigaku Inc., 2007)'
_computing_data_collection 'CrystalClear (Rigaku Inc., 2007)'
_computing_data_reduction 'CrystalClear (Rigaku Inc., 2007)'
_computing_molecular_graphics 'Bruker SHELXTL'
_computing_publication_material 'Bruker SHELXTL'
_computing_structure_refinement 'SHELXL-97 (Sheldrick, 1997)'
_computing_structure_solution 'SHELXS-97 (Sheldrick, 1990)'
_diffrn_ambient_temperature 293(2)
_diffrn_detector_area_resol_mean 13.6612
_diffrn_measured_fraction_theta_full 0.997
_diffrn_measured_fraction_theta_max 0.997
_diffrn_measurement_device_type Saturn70
_diffrn_measurement_method CCD_Profile_fitting
_diffrn_radiation_monochromator graphite
_diffrn_radiation_source 'fine-focus sealed tube'
_diffrn_radiation_type MoK\a
_diffrn_radiation_wavelength 0.71073
_diffrn_reflns_av_R_equivalents 0.0703
_diffrn_reflns_av_sigmaI/netI 0.0382
_diffrn_reflns_limit_h_max 20
_diffrn_reflns_limit_h_min -20
_diffrn_reflns_limit_k_max 17
_diffrn_reflns_limit_k_min -18
_diffrn_reflns_limit_l_max 25
_diffrn_reflns_limit_l_min -18
_diffrn_reflns_number 16530
_diffrn_reflns_theta_full 27.52
_diffrn_reflns_theta_max 27.52
_diffrn_reflns_theta_min 2.09
_exptl_absorpt_coefficient_mu 52.277
_exptl_absorpt_correction_T_max 1.0000
_exptl_absorpt_correction_T_min 0.5879
_exptl_absorpt_correction_type multi-scan
_exptl_crystal_colour Dark-red
_exptl_crystal_density_diffrn 6.902
_exptl_crystal_description Plate
_exptl_crystal_F_000 7408
_exptl_crystal_size_max 0.3000
_exptl_crystal_size_mid 0.2000
_exptl_crystal_size_min 0.0500
_refine_diff_density_max 2.487
_refine_diff_density_min -2.615
_refine_diff_density_rms 0.516
_refine_ls_extinction_coef 0.000018(3)
_refine_ls_extinction_expression Fc^*^=kFc[1+0.001xFc^2^\l^3^/sin(2\q)]^-1/4^
_refine_ls_extinction_method SHELXL
_refine_ls_goodness_of_fit_ref 1.058
_refine_ls_matrix_type full
_refine_ls_number_parameters 96
_refine_ls_number_reflns 2557
_refine_ls_number_restraints 0
_refine_ls_restrained_S_all 1.058
_refine_ls_R_factor_all 0.0557
_refine_ls_R_factor_gt 0.0424
_refine_ls_shift/su_max 0.000
_refine_ls_shift/su_mean 0.000
_refine_ls_structure_factor_coef Fsqd
_refine_ls_weighting_details 'calc w=1/[\s^2^(Fo^2^)+(0.0500P)^2^+0.0000P] where P=(Fo^2^+2Fc^2^)/3'
_refine_ls_weighting_scheme calc
_refine_ls_wR_factor_gt 0.0876
_refine_ls_wR_factor_ref 0.0972
_reflns_number_gt 2223
_reflns_number_total 2557
_reflns_threshold_expression >2sigma(I)
_cod_data_source_file ic202494w_si_001_2.cif
_cod_data_source_block CsLu7Se11
_cod_database_code 4328907

loop_
_symmetry_equiv_pos_as_xyz
'x, y, z'
'-x, -y+1/2, z+1/2'
'-x, y+1/2, -z+1/2'
'x, -y, -z'
'x+1/2, y+1/2, z'
'-x+1/2, -y+1, z+1/2'
'-x+1/2, y+1, -z+1/2'
'x+1/2, -y+1/2, -z'
'-x, -y, -z'
'x, y-1/2, -z-1/2'
'x, -y-1/2, z-1/2'
'-x, y, z'
'-x+1/2, -y+1/2, -z'
'x+1/2, y, -z-1/2'
'x+1/2, -y, z-1/2'
'-x+1/2, y+1/2, z'

loop_
_atom_site_label
_atom_site_type_symbol
_atom_site_fract_x
_atom_site_fract_y
_atom_site_fract_z
_atom_site_U_iso_or_equiv
_atom_site_adp_type
_atom_site_occupancy
_atom_site_symmetry_multiplicity
_atom_site_calc_flag
_atom_site_refinement_flags
Cs1 Cs 0.0000 0.41306(11) 0.09313(8) 0.0358(4) Uani 1 2 d S
Lu1 Lu 0.0000 0.09527(5) 0.17535(4) 0.00575(17) Uani 1 2 d S
Lu2 Lu 0.12658(3) 0.32584(3) 0.32806(3) 0.00659(14) Uani 1 1 d .
Lu3 Lu 0.12475(5) 0.0000 0.0000 0.00646(17) Uani 1 2 d S
Lu4 Lu 0.25437(3) 0.08156(3) 0.15947(3) 0.00620(14) Uani 1 1 d .
Lu5 Lu 0.2500 0.2500 0.0000 0.00559(17) Uani 1 2 d S
Se1 Se 0.12438(7) 0.16341(8) 0.08183(6) 0.0062(3) Uani 1 1 d .
Se2 Se 0.12883(7) 0.00151(9) 0.24677(6) 0.0059(3) Uani 1 1 d .
Se3 Se 0.25324(7) 0.41394(8) 0.08299(6) 0.0061(2) Uani 1 1 d .
Se4 Se 0.37363(7) 0.17031(8) 0.08249(6) 0.0074(3) Uani 1 1 d .
Se5 Se 0.0000 0.26299(13) 0.24587(9) 0.0101(4) Uani 1 2 d S
Se6 Se 0.0000 0.42437(11) 0.41044(8) 0.0052(3) Uani 1 2 d S
Se7 Se 0.2500 0.23942(11) 0.2500 0.0070(4) Uani 1 2 d S

loop_
_atom_site_aniso_label
_atom_site_aniso_U_11
_atom_site_aniso_U_22
_atom_site_aniso_U_33
_atom_site_aniso_U_23
_atom_site_aniso_U_13
_atom_site_aniso_U_12
Cs1 0.0382(9) 0.0382(8) 0.0310(9) 0.0100(7) 0.000 0.000
Lu1 0.0072(4) 0.0064(3) 0.0036(3) -0.0003(3) 0.000 0.000
Lu2 0.0092(3) 0.0062(2) 0.0044(3) -0.00061(19) -0.00026(18) 0.00121(18)
Lu3 0.0107(4) 0.0066(3) 0.0021(4) 0.0000(3) 0.000 0.000
Lu4 0.0102(3) 0.0064(2) 0.0020(2) 0.00041(18) -0.00062(19) -0.00101(19)
Lu5 0.0100(4) 0.0055(3) 0.0012(3) 0.0000(3) -0.0007(3) -0.0018(3)
Se1 0.0079(6) 0.0079(5) 0.0028(6) 0.0013(4) 0.0019(4) -0.0007(4)
Se2 0.0081(6) 0.0068(5) 0.0027(6) 0.0000(4) -0.0018(4) -0.0007(4)
Se3 0.0097(6) 0.0055(5) 0.0032(6) -0.0012(4) 0.0007(5) -0.0006(4)
Se4 0.0083(7) 0.0086(5) 0.0054(6) 0.0000(5) 0.0012(5) 0.0002(4)
Se5 0.0101(9) 0.0125(8) 0.0077(9) -0.0076(7) 0.000 0.000
Se6 0.0068(8) 0.0064(7) 0.0025(8) -0.0009(6) 0.000 0.000
Se7 0.0117(9) 0.0044(7) 0.0050(8) 0.000 0.0062(7) 0.000

loop_
_atom_type_symbol
_atom_type_description
_atom_type_scat_dispersion_real
_atom_type_scat_dispersion_imag
_atom_type_scat_source
Se Se -0.0929 2.2259 'International Tables Vol C Tables 4.2.6.8 and 6.1.1.4'
Cs Cs -0.3680 2.1192 'International Tables Vol C Tables 4.2.6.8 and 6.1.1.4'
Lu Lu -0.4720 5.8584 'International Tables Vol C Tables 4.2.6.8 and 6.1.1.4'

loop_
_geom_angle_atom_site_label_1
_geom_angle_atom_site_label_2
_geom_angle_atom_site_label_3
_geom_angle
_geom_angle_site_symmetry_1
_geom_angle_site_symmetry_3
Se5 Cs1 Se2 61.74(4) . 10_566
Se5 Cs1 Se2 61.74(4) . 3
Se2 Cs1 Se2 62.65(5) 10_566 3
Se5 Cs1 Se1 63.18(4) . 12
Se2 Cs1 Se1 124.87(5) 10_566 12
Se2 Cs1 Se1 93.31(4) 3 12
Se5 Cs1 Se1 63.18(4) . .
Se2 Cs1 Se1 93.31(4) 10_566 .
Se2 Cs1 Se1 124.87(4) 3 .
Se1 Cs1 Se1 59.25(5) 12 .
Se5 Cs1 Se3 92.41(3) . .
Se2 Cs1 Se3 61.24(3) 10_566 .
Se2 Cs1 Se3 123.88(4) 3 .
Se1 Cs1 Se3 119.58(4) 12 .
Se1 Cs1 Se3 60.41(3) . .
Se5 Cs1 Se3 92.41(3) . 12
Se2 Cs1 Se3 123.88(4) 10_566 12
Se2 Cs1 Se3 61.24(3) 3 12
Se1 Cs1 Se3 60.41(3) 12 12
Se1 Cs1 Se3 119.58(4) . 12
Se3 Cs1 Se3 174.35(6) . 12
Se5 Cs1 Se4 122.68(5) . 16
Se2 Cs1 Se4 60.94(3) 10_566 16
Se2 Cs1 Se4 91.31(4) 3 16
Se1 Cs1 Se4 173.92(5) 12 16
Se1 Cs1 Se4 120.71(4) . 16
Se3 Cs1 Se4 60.41(3) . 16
Se3 Cs1 Se4 118.91(4) 12 16
Se5 Cs1 Se4 122.68(5) . 5_455
Se2 Cs1 Se4 91.31(4) 10_566 5_455
Se2 Cs1 Se4 60.94(3) 3 5_455
Se1 Cs1 Se4 120.71(4) 12 5_455
Se1 Cs1 Se4 173.92(5) . 5_455
Se3 Cs1 Se4 118.91(4) . 5_455
Se3 Cs1 Se4 60.41(3) 12 5_455
Se4 Cs1 Se4 58.57(5) 16 5_455
Se5 Cs1 Se4 121.32(5) . 8_455
Se2 Cs1 Se4 176.64(4) 10_566 8_455
Se2 Cs1 Se4 119.63(4) 3 8_455
Se1 Cs1 Se4 58.14(3) 12 8_455
Se1 Cs1 Se4 87.20(4) . 8_455
Se3 Cs1 Se4 116.36(4) . 8_455
Se3 Cs1 Se4 58.41(3) 12 8_455
Se4 Cs1 Se4 116.00(4) 16 8_455
Se4 Cs1 Se4 87.96(4) 5_455 8_455
Se5 Cs1 Se4 121.32(5) . 13
Se2 Cs1 Se4 119.63(4) 10_566 13
Se2 Cs1 Se4 176.64(4) 3 13
Se1 Cs1 Se4 87.20(4) 12 13
Se1 Cs1 Se4 58.14(3) . 13
Se3 Cs1 Se4 58.41(3) . 13
Se3 Cs1 Se4 116.36(4) 12 13
Se4 Cs1 Se4 87.96(4) 16 13
Se4 Cs1 Se4 116.00(4) 5_455 13
Se4 Cs1 Se4 57.97(5) 8_455 13
Se5 Cs1 Cs1 178.64(7) . 9_565
Se2 Cs1 Cs1 119.36(6) 10_566 9_565
Se2 Cs1 Cs1 119.36(6) 3 9_565
Se1 Cs1 Cs1 115.68(5) 12 9_565
Se1 Cs1 Cs1 115.68(5) . 9_565
Se3 Cs1 Cs1 87.55(3) . 9_565
Se3 Cs1 Cs1 87.55(3) 12 9_565
Se4 Cs1 Cs1 58.43(4) 16 9_565
Se4 Cs1 Cs1 58.43(4) 5_455 9_565
Se4 Cs1 Cs1 57.57(4) 8_455 9_565
Se4 Cs1 Cs1 57.57(4) 13 9_565
Se5 Lu1 Se2 98.41(4) . 12
Se5 Lu1 Se2 98.41(4) . .
Se2 Lu1 Se2 93.97(6) 12 .
Se5 Lu1 Se1 92.35(4) . .
Se2 Lu1 Se1 168.60(4) 12 .
Se2 Lu1 Se1 88.15(4) . .
Se5 Lu1 Se1 92.35(4) . 12
Se2 Lu1 Se1 88.15(4) 12 12
Se2 Lu1 Se1 168.60(4) . 12
Se1 Lu1 Se1 87.64(6) . 12
Se5 Lu1 Se6 175.37(6) . 10_556
Se2 Lu1 Se6 84.72(4) 12 10_556
Se2 Lu1 Se6 84.72(4) . 10_556
Se1 Lu1 Se6 84.32(4) . 10_556
Se1 Lu1 Se6 84.32(4) 12 10_556
Se5 Lu1 Cs1 50.64(5) . .
Se2 Lu1 Cs1 127.44(3) 12 .
Se2 Lu1 Cs1 127.44(3) . .
Se1 Lu1 Cs1 57.93(3) . .
Se1 Lu1 Cs1 57.93(3) 12 .
Se6 Lu1 Cs1 124.74(5) 10_556 .
Se5 Lu2 Se7 93.37(4) . .
Se5 Lu2 Se4 96.98(5) . 7_545
Se7 Lu2 Se4 90.62(4) . 7_545
Se5 Lu2 Se2 88.89(5) . 10_566
Se7 Lu2 Se2 94.57(4) . 10_566
Se4 Lu2 Se2 171.93(4) 7_545 10_566
Se5 Lu2 Se3 172.54(4) . 7_545
Se7 Lu2 Se3 92.77(4) . 7_545
Se4 Lu2 Se3 87.18(4) 7_545 7_545
Se2 Lu2 Se3 86.41(4) 10_566 7_545
Se5 Lu2 Se6 88.12(5) . .
Se7 Lu2 Se6 177.70(4) . .
Se4 Lu2 Se6 90.93(5) 7_545 .
Se2 Lu2 Se6 83.70(5) 10_566 .
Se3 Lu2 Se6 85.62(5) 7_545 .
Se5 Lu2 Lu4 96.69(4) . 7_545
Se7 Lu2 Lu4 46.39(3) . 7_545
Se4 Lu2 Lu4 44.25(3) 7_545 7_545
Se2 Lu2 Lu4 140.69(3) 10_566 7_545
Se3 Lu2 Lu4 90.61(4) 7_545 7_545
Se6 Lu2 Lu4 135.18(4) . 7_545
Se1 Lu3 Se1 179.76(6) 4 .
Se1 Lu3 Se3 90.94(4) 4 13
Se1 Lu3 Se3 89.23(4) . 13
Se1 Lu3 Se3 89.23(4) 4 16_545
Se1 Lu3 Se3 90.94(4) . 16_545
Se3 Lu3 Se3 92.24(6) 13 16_545
Se1 Lu3 Se6 86.88(5) 4 2_554
Se1 Lu3 Se6 92.95(5) . 2_554
Se3 Lu3 Se6 88.15(4) 13 2_554
Se3 Lu3 Se6 176.10(4) 16_545 2_554
Se1 Lu3 Se6 92.95(5) 4 10_556
Se1 Lu3 Se6 86.88(5) . 10_556
Se3 Lu3 Se6 176.10(4) 13 10_556
Se3 Lu3 Se6 88.15(4) 16_545 10_556
Se6 Lu3 Se6 91.72(6) 2_554 10_556
Se1 Lu3 Lu4 134.30(3) 4 .
Se1 Lu3 Lu4 45.88(3) . .
Se3 Lu3 Lu4 88.50(4) 13 .
Se3 Lu3 Lu4 45.17(3) 16_545 .
Se6 Lu3 Lu4 138.73(4) 2_554 .
Se6 Lu3 Lu4 89.02(4) 10_556 .
Se1 Lu3 Lu4 45.88(3) 4 4
Se1 Lu3 Lu4 134.30(3) . 4
Se3 Lu3 Lu4 45.17(3) 13 4
Se3 Lu3 Lu4 88.50(4) 16_545 4
Se6 Lu3 Lu4 89.02(4) 2_554 4
Se6 Lu3 Lu4 138.73(4) 10_556 4
Lu4 Lu3 Lu4 116.35(4) . 4
Se4 Lu4 Se3 96.47(4) . 16_545
Se4 Lu4 Se1 91.70(5) . .
Se3 Lu4 Se1 90.94(4) 16_545 .
Se4 Lu4 Se7 90.70(4) . .
Se3 Lu4 Se7 172.67(4) 16_545 .
Se1 Lu4 Se7 90.37(4) . .
Se4 Lu4 Se2 94.58(5) . 7_545
Se3 Lu4 Se2 92.75(4) 16_545 7_545
Se1 Lu4 Se2 172.31(4) . 7_545
Se7 Lu4 Se2 85.13(4) . 7_545
Se4 Lu4 Se2 175.54(4) . .
Se3 Lu4 Se2 87.99(4) 16_545 .
Se1 Lu4 Se2 88.12(5) . .
Se7 Lu4 Se2 84.84(4) . .
Se2 Lu4 Se2 85.27(5) 7_545 .
Se4 Lu4 Lu4 125.53(4) . 7_545
Se3 Lu4 Lu4 122.53(3) 16_545 7_545
Se1 Lu4 Lu4 120.81(4) . 7_545
Se7 Lu4 Lu4 51.06(3) . 7_545
Se2 Lu4 Lu4 51.65(3) 7_545 7_545
Se2 Lu4 Lu4 51.26(3) . 7_545
Se4 Lu4 Lu2 45.57(3) . 7_545
Se3 Lu4 Lu2 141.98(3) 16_545 7_545
Se1 Lu4 Lu2 92.20(4) . 7_545
Se7 Lu4 Lu2 45.13(2) . 7_545
Se2 Lu4 Lu2 89.05(4) 7_545 7_545
Se2 Lu4 Lu2 129.97(3) . 7_545
Lu4 Lu4 Lu2 87.503(13) 7_545 7_545
Se4 Lu4 Lu5 45.31(3) . .
Se3 Lu4 Lu5 94.12(4) 16_545 .
Se1 Lu4 Lu5 46.41(3) . .
Se7 Lu4 Lu5 92.01(4) . .
Se2 Lu4 Lu5 139.82(3) 7_545 .
Se2 Lu4 Lu5 134.47(3) . .
Lu4 Lu4 Lu5 142.982(18) 7_545 .
Lu2 Lu4 Lu5 62.33(2) 7_545 .
Se4 Lu4 Lu3 93.27(4) . .
Se3 Lu4 Lu3 45.73(3) 16_545 .
Se1 Lu4 Lu3 45.32(3) . .
Se7 Lu4 Lu3 135.58(2) . .
Se2 Lu4 Lu3 138.39(3) 7_545 .
Se2 Lu4 Lu3 89.78(4) . .
Lu4 Lu4 Lu3 141.02(3) 7_545 .
Lu2 Lu4 Lu3 124.000(18) 7_545 .
Lu5 Lu4 Lu3 61.71(3) . .
Se4 Lu4 Cs1 59.82(4) . 5_545
Se3 Lu4 Cs1 58.14(3) 16_545 5_545
Se1 Lu4 Cs1 131.26(4) . 5_545
Se7 Lu4 Cs1 125.26(3) . 5_545
Se2 Lu4 Cs1 56.20(4) 7_545 5_545
Se2 Lu4 Cs1 123.24(4) . 5_545
Lu4 Lu4 Cs1 107.83(3) 7_545 5_545
Lu2 Lu4 Cs1 92.73(3) 7_545 5_545
Lu5 Lu4 Cs1 95.29(3) . 5_545
Lu3 Lu4 Cs1 94.15(3) . 5_545
Se4 Lu5 Se4 180.00(6) 13 .
Se4 Lu5 Se3 88.54(4) 13 13
Se4 Lu5 Se3 91.46(4) . 13
Se4 Lu5 Se3 91.46(4) 13 .
Se4 Lu5 Se3 88.54(4) . .
Se3 Lu5 Se3 180.00(5) 13 .
Se4 Lu5 Se1 89.95(4) 13 .
Se4 Lu5 Se1 90.05(4) . .
Se3 Lu5 Se1 88.23(4) 13 .
Se3 Lu5 Se1 91.77(4) . .
Se4 Lu5 Se1 90.05(4) 13 13
Se4 Lu5 Se1 89.95(4) . 13
Se3 Lu5 Se1 91.77(4) 13 13
Se3 Lu5 Se1 88.23(4) . 13
Se1 Lu5 Se1 180.00(6) . 13
Se4 Lu5 Lu4 135.85(3) 13 .
Se4 Lu5 Lu4 44.15(3) . .
Se3 Lu5 Lu4 88.61(4) 13 .
Se3 Lu5 Lu4 91.39(4) . .
Se1 Lu5 Lu4 45.93(3) . .
Se1 Lu5 Lu4 134.07(3) 13 .
Se4 Lu5 Lu4 44.15(3) 13 13
Se4 Lu5 Lu4 135.85(3) . 13
Se3 Lu5 Lu4 91.39(4) 13 13
Se3 Lu5 Lu4 88.61(4) . 13
Se1 Lu5 Lu4 134.07(3) . 13
Se1 Lu5 Lu4 45.93(3) 13 13
Lu4 Lu5 Lu4 180.000(14) . 13
Lu3 Se1 Lu4 88.80(4) . .
Lu3 Se1 Lu5 91.15(4) . .
Lu4 Se1 Lu5 87.65(4) . .
Lu3 Se1 Lu1 95.72(4) . .
Lu4 Se1 Lu1 91.63(5) . .
Lu5 Se1 Lu1 173.08(5) . .
Lu3 Se1 Cs1 137.90(5) . .
Lu4 Se1 Cs1 133.30(4) . .
Lu5 Se1 Cs1 90.64(4) . .
Lu1 Se1 Cs1 84.84(4) . .
Lu1 Se2 Lu4 128.21(5) . 7_545
Lu1 Se2 Lu2 97.65(4) . 10_556
Lu4 Se2 Lu2 132.61(5) 7_545 10_556
Lu1 Se2 Lu4 91.79(5) . .
Lu4 Se2 Lu4 77.09(4) 7_545 .
Lu2 Se2 Lu4 92.02(4) 10_556 .
Lu1 Se2 Cs1 99.31(5) . 10_556
Lu4 Se2 Cs1 87.04(4) 7_545 10_556
Lu2 Se2 Cs1 97.75(5) 10_556 10_556
Lu4 Se2 Cs1 164.06(4) . 10_556
Lu4 Se3 Lu3 89.10(4) 16 13
Lu4 Se3 Lu5 175.50(5) 16 .
Lu3 Se3 Lu5 91.38(4) 13 .
Lu4 Se3 Lu2 93.47(4) 16 7_545
Lu3 Se3 Lu2 94.20(5) 13 7_545
Lu5 Se3 Lu2 90.96(4) . 7_545
Lu4 Se3 Cs1 86.13(4) 16 .
Lu3 Se3 Cs1 136.24(5) 13 .
Lu5 Se3 Cs1 90.44(4) . .
Lu2 Se3 Cs1 129.49(5) 7_545 .
Lu4 Se4 Lu5 90.54(5) . .
Lu4 Se4 Lu2 90.18(5) . 7_545
Lu5 Se4 Lu2 93.15(4) . 7_545
Lu4 Se4 Cs1 85.29(4) . 5_545
Lu5 Se4 Cs1 136.37(4) . 5_545
Lu2 Se4 Cs1 130.20(5) 7_545 5_545
Lu4 Se4 Cs1 132.12(5) . 13
Lu5 Se4 Cs1 88.43(4) . 13
Lu2 Se4 Cs1 137.68(4) 7_545 13
Cs1 Se4 Cs1 64.00(4) 5_545 13
Lu1 Se5 Lu2 125.28(4) . .
Lu1 Se5 Lu2 125.28(4) . 12
Lu2 Se5 Lu2 95.43(6) . 12
Lu1 Se5 Cs1 94.29(6) . .
Lu2 Se5 Cs1 107.52(5) . .
Lu2 Se5 Cs1 107.52(5) 12 .
Lu3 Se6 Lu3 88.28(6) 10_566 2
Lu3 Se6 Lu1 93.08(5) 10_566 10_566
Lu3 Se6 Lu1 93.08(5) 2 10_566
Lu3 Se6 Lu2 173.21(6) 10_566 12
Lu3 Se6 Lu2 91.89(3) 2 12
Lu1 Se6 Lu2 93.69(5) 10_566 12
Lu3 Se6 Lu2 91.89(3) 10_566 .
Lu3 Se6 Lu2 173.21(6) 2 .
Lu1 Se6 Lu2 93.69(5) 10_566 .
Lu2 Se6 Lu2 87.14(6) 12 .
Lu2 Se7 Lu2 128.43(7) 7_545 .
Lu2 Se7 Lu4 88.48(3) 7_545 .
Lu2 Se7 Lu4 134.69(3) . .
Lu2 Se7 Lu4 134.69(3) 7_545 7_545
Lu2 Se7 Lu4 88.48(3) . 7_545
Lu4 Se7 Lu4 77.87(6) . 7_545

loop_
_geom_bond_atom_site_label_1
_geom_bond_atom_site_label_2
_geom_bond_distance
_geom_bond_site_symmetry_2
Cs1 Se5 3.634(3) .
Cs1 Se2 3.928(2) 10_566
Cs1 Se2 3.928(2) 3
Cs1 Se1 3.988(2) 12
Cs1 Se1 3.988(2) .
Lu1 Se5 2.701(2) .
Lu1 Se2 2.7926(14) 12
Lu1 Se2 2.7926(14) .
Lu1 Se1 2.8471(15) .
Lu1 Se1 2.8471(15) 12
Lu1 Se6 2.9000(19) 10_556
Lu2 Se5 2.7119(15) .
Lu2 Se7 2.7531(11) .
Lu2 Se4 2.7731(16) 7_545
Lu2 Se2 2.8388(16) 10_566
Lu2 Se3 2.8512(15) 7_545
Lu2 Se6 2.9107(15) .
Lu2 Lu4 3.8831(14) 7_545
Lu3 Se1 2.7706(14) 4
Lu3 Se1 2.7706(14) .
Lu3 Se3 2.7899(14) 13
Lu3 Se3 2.7899(14) 16_545
Lu3 Se6 2.8390(14) 2_554
Lu3 Se6 2.8390(14) 10_556
Lu3 Lu4 3.8957(13) .
Lu3 Lu4 3.8957(13) 4
Lu4 Se4 2.7094(15) .
Lu4 Se3 2.7633(15) 16_545
Lu4 Se1 2.7973(15) .
Lu4 Se7 2.8124(16) .
Lu4 Se2 2.8290(14) 7_545
Lu4 Se2 2.8443(15) .
Lu4 Lu4 3.5350(18) 7_545
Lu4 Lu2 3.8831(14) 7_545
Lu4 Lu5 3.8899(13) .
Lu5 Se4 2.7657(14) 13
Lu5 Se4 2.7657(14) .
Lu5 Se3 2.7903(14) 13
Lu5 Se3 2.7903(14) .
Lu5 Se1 2.8200(14) .
Lu5 Se1 2.8200(14) 13
Lu5 Lu4 3.8899(13) 13
Se2 Lu4 2.8290(14) 7_545
Se2 Lu2 2.8388(16) 10_556
Se2 Cs1 3.928(2) 10_556
Se3 Lu4 2.7633(15) 16
Se3 Lu3 2.7899(14) 13
Se3 Lu2 2.8512(15) 7_545
Se4 Lu2 2.7731(16) 7_545
Se5 Lu2 2.7119(15) 12
Se6 Lu3 2.8390(14) 10_566
Se6 Lu3 2.8390(14) 2
Se6 Lu1 2.9000(19) 10_566
Se6 Lu2 2.9107(14) 12
Se7 Lu2 2.7531(11) 7_545
Se7 Lu4 2.8124(16) 7_545
